data_4509108
loop_
_publ_author_name
'Liang, Xiao-Qiang'
'Zhou, Xin-Hui'
'Chen, Chao'
'Xiao, Hong-Ping'
'Li, Yi-Zhi'
'Zuo, Jing-Lin'
'You, Xiao-Zeng'

_publ_section_title
;
 Self-Assembly of Metal&#x2212;Organic Coordination Polymers Constructed
 from a Versatile Multipyridyl Ligand: Diversity of Coordination Modes and
 Structures
;
_journal_issue 2
_journal_name_full 'Crystal Growth &amp; Design'
_journal_page_first 1041
_journal_paper_doi 10.1021/cg8008859
_journal_volume 9
_journal_year 2009
_chemical_formula_sum 'C27 H17 N5 O6 Zn'
_chemical_formula_weight 572.83
_chemical_name_systematic
; 
 ? 
;
_space_group_IT_number 15
_symmetry_cell_setting monoclinic
_symmetry_space_group_name_Hall '-C 2yc'
_symmetry_space_group_name_H-M 'C 1 2/c 1'
_atom_sites_solution_hydrogens geom
_atom_sites_solution_primary direct
_atom_sites_solution_secondary difmap
_audit_creation_method SHELXL-97
_cell_angle_alpha 90.00
_cell_angle_beta 108.259(3)
_cell_angle_gamma 90.00
_cell_formula_units_Z 8
_cell_length_a 23.375(5)
_cell_length_b 9.8795(16)
_cell_length_c 21.142(4)
_cell_measurement_reflns_used 3947
_cell_measurement_temperature 291(2)
_cell_measurement_theta_max 25.85
_cell_measurement_theta_min 2.11
_cell_volume 4636.6(15)
_computing_cell_refinement 'SMART (Bruker, 2000)'
_computing_data_collection 'SMART (Bruker, 2000)'
_computing_data_reduction 'SAINT (Bruker, 2000)'
_computing_molecular_graphics 'SHELXTL (Bruker, 2000)'
_computing_publication_material 'SHELXTL (Bruker, 2000)'
_computing_structure_refinement 'SHELXTL (Bruker, 2000)'
_computing_structure_solution 'SHELXTL (Bruker, 2000)'
_diffrn_ambient_temperature 291(2)
_diffrn_measured_fraction_theta_full 0.998
_diffrn_measured_fraction_theta_max 0.998
_diffrn_measurement_device_type 'Bruker Smart Apex CCD'
_diffrn_measurement_method 'phi and omega scans'
_diffrn_radiation_monochromator graphite
_diffrn_radiation_source 'sealed tube'
_diffrn_radiation_type MoK\a
_diffrn_radiation_wavelength 0.71073
_diffrn_reflns_av_R_equivalents 0.0340
_diffrn_reflns_av_sigmaI/netI 0.0369
_diffrn_reflns_limit_h_max 27
_diffrn_reflns_limit_h_min -28
_diffrn_reflns_limit_k_max 10
_diffrn_reflns_limit_k_min -11
_diffrn_reflns_limit_l_max 15
_diffrn_reflns_limit_l_min -25
_diffrn_reflns_number 11671
_diffrn_reflns_theta_full 25.50
_diffrn_reflns_theta_max 25.50
_diffrn_reflns_theta_min 1.83
_exptl_absorpt_coefficient_mu 1.117
_exptl_absorpt_correction_T_max 0.77
_exptl_absorpt_correction_T_min 0.71
_exptl_absorpt_correction_type multi-scan
_exptl_absorpt_process_details 'SADABS; Bruker, 2000'
_exptl_crystal_colour block
_exptl_crystal_density_diffrn 1.641
_exptl_crystal_density_meas ?
_exptl_crystal_density_method 'not measured'
_exptl_crystal_description yellow
_exptl_crystal_F_000 2336
_exptl_crystal_size_max 0.32
_exptl_crystal_size_mid 0.26
_exptl_crystal_size_min 0.24
_refine_diff_density_max 0.422
_refine_diff_density_min -0.586
_refine_diff_density_rms 0.075
_refine_ls_extinction_method none
_refine_ls_goodness_of_fit_ref 1.054
_refine_ls_hydrogen_treatment constr
_refine_ls_matrix_type full
_refine_ls_number_parameters 352
_refine_ls_number_reflns 4306
_refine_ls_number_restraints 0
_refine_ls_restrained_S_all 1.054
_refine_ls_R_factor_all 0.0755
_refine_ls_R_factor_gt 0.0609
_refine_ls_shift/su_max 0.000
_refine_ls_shift/su_mean 0.000
_refine_ls_structure_factor_coef Fsqd
_refine_ls_weighting_details 'calc w=1/[\s^2^(Fo^2^)+(0.0618P)^2^+18.0720P] where P=(Fo^2^+2Fc^2^)/3'
_refine_ls_weighting_scheme calc
_refine_ls_wR_factor_gt 0.1373
_refine_ls_wR_factor_ref 0.1425
_reflns_number_gt 3580
_reflns_number_total 4306
_reflns_threshold_expression >2sigma(I)
_cod_data_source_file cg8008859sup1.cif
_cod_data_source_block 70716cm
_cod_depositor_comments
;
The following automatic conversions were performed:

'_symmetry_cell_setting' value 'Monoclinic' changed to 'monoclinic'
according to /home/saulius/struct/CIF-dictionaries/cif_core.dic
dictionary named 'cif_core.dic' version 2.4.2 from 2011-04-26.

Automatic conversion script
Id: cif_fix_values 1891 2012-01-12 08:04:46Z andrius 

The following automatic conversions were performed:

'_exptl_crystal_density_meas' value 'not measured' was changed to '?'
- the value is perceived as not measured.

Automatic conversion script
Id: cif_fix_values 3008 2015-01-20 13:52:24Z robertas 
;
_cod_original_sg_symbol_H-M 'C2/c  '
_cod_database_code 4509108

loop_
_symmetry_equiv_pos_as_xyz
'x, y, z'
'-x, y, -z+1/2'
'x+1/2, y+1/2, z'
'-x+1/2, y+1/2, -z+1/2'
'-x, -y, -z'
'x, -y, z-1/2'
'-x+1/2, -y+1/2, -z'
'x+1/2, -y+1/2, z-1/2'

loop_
_atom_site_label
_atom_site_type_symbol
_atom_site_fract_x
_atom_site_fract_y
_atom_site_fract_z
_atom_site_U_iso_or_equiv
_atom_site_adp_type
_atom_site_occupancy
_atom_site_symmetry_multiplicity
_atom_site_calc_flag
_atom_site_refinement_flags
C1 C 0.48215(17) 0.2592(4) 0.3808(2) 0.0306(9) Uani 1 1 d .
C2 C 0.45024(18) 0.2795(4) 0.31389(19) 0.0314(9) Uani 1 1 d .
H2 H 0.4455 0.3664 0.2961 0.038 Uiso 1 1 calc R
C3 C 0.42556(18) 0.1696(4) 0.2740(2) 0.0335(9) Uani 1 1 d .
C4 C 0.43466(18) 0.0380(4) 0.2996(2) 0.0353(9) Uani 1 1 d .
H4 H 0.4175 -0.0353 0.2727 0.042 Uiso 1 1 calc R
C5 C 0.46957(17) 0.0175(4) 0.36531(19) 0.0298(8) Uani 1 1 d .
C6 C 0.49203(17) 0.1273(4) 0.40655(19) 0.0285(8) Uani 1 1 d .
H6 H 0.5136 0.1135 0.4512 0.034 Uiso 1 1 calc R
C7 C 0.50579(18) 0.3776(4) 0.4269(2) 0.0331(9) Uani 1 1 d .
C8 C 0.38989(19) 0.1920(4) 0.2021(2) 0.0354(9) Uani 1 1 d .
C9 C 0.48341(17) -0.1224(4) 0.39304(19) 0.0309(9) Uani 1 1 d .
C10 C 0.25413(17) 0.3280(4) 0.27112(19) 0.0296(8) Uani 1 1 d .
C11 C 0.19517(17) 0.2835(4) 0.25715(19) 0.0309(8) Uani 1 1 d .
C12 C 0.21315(18) 0.3444(4) 0.1657(2) 0.0333(9) Uani 1 1 d .
C13 C 0.30203(18) 0.3328(4) 0.3363(2) 0.0335(9) Uani 1 1 d .
C14 C 0.32149(18) 0.2163(4) 0.3732(2) 0.0330(9) Uani 1 1 d .
H14 H 0.3046 0.1328 0.3573 0.040 Uiso 1 1 calc R
C15 C 0.36622(18) 0.2254(4) 0.43400(19) 0.0323(9) Uani 1 1 d .
H15 H 0.3796 0.1464 0.4580 0.039 Uiso 1 1 calc R
C16 C 0.37214(18) 0.4567(4) 0.4240(2) 0.0349(9) Uani 1 1 d .
H16 H 0.3889 0.5394 0.4413 0.042 Uiso 1 1 calc R
C17 C 0.32826(19) 0.4549(4) 0.3618(2) 0.0382(10) Uani 1 1 d .
H17 H 0.3167 0.5346 0.3377 0.046 Uiso 1 1 calc R
C18 C 0.16131(19) 0.2400(4) 0.3017(2) 0.0342(9) Uani 1 1 d .
C19 C 0.17674(19) 0.2918(4) 0.3661(2) 0.0367(9) Uani 1 1 d .
H19 H 0.2095 0.3498 0.3817 0.044 Uiso 1 1 calc R
C20 C 0.14339(19) 0.2565(5) 0.4059(2) 0.0384(10) Uani 1 1 d .
H20 H 0.1545 0.2919 0.4488 0.046 Uiso 1 1 calc R
C21 C 0.0825(2) 0.1193(4) 0.3261(2) 0.0370(10) Uani 1 1 d .
H21 H 0.0512 0.0570 0.3127 0.044 Uiso 1 1 calc R
C22 C 0.11351(19) 0.1514(4) 0.2821(2) 0.0371(10) Uani 1 1 d .
H22 H 0.1022 0.1135 0.2397 0.045 Uiso 1 1 calc R
C23 C 0.20622(18) 0.3651(4) 0.0952(2) 0.0330(9) Uani 1 1 d .
C24 C 0.15294(19) 0.3310(5) 0.0455(2) 0.0389(10) Uani 1 1 d .
H24 H 0.1201 0.2966 0.0562 0.047 Uiso 1 1 calc R
C25 C 0.15049(19) 0.3498(4) -0.0199(2) 0.0370(9) Uani 1 1 d .
H25 H 0.1151 0.3256 -0.0529 0.044 Uiso 1 1 calc R
C26 C 0.2454(2) 0.4336(5) 0.0084(2) 0.0401(10) Uani 1 1 d .
H26 H 0.2767 0.4704 -0.0044 0.048 Uiso 1 1 calc R
C27 C 0.2541(2) 0.4167(4) 0.0762(2) 0.0374(10) Uani 1 1 d .
H27 H 0.2906 0.4391 0.1078 0.045 Uiso 1 1 calc R
N1 N 0.26496(16) 0.3674(4) 0.21418(17) 0.0371(8) Uani 1 1 d .
N2 N 0.17039(16) 0.2930(3) 0.18955(16) 0.0355(8) Uani 1 1 d .
H2A H 0.1344 0.2704 0.1665 0.043 Uiso 1 1 calc R
N3 N 0.39133(15) 0.3446(3) 0.46009(17) 0.0352(8) Uani 1 1 d .
N4 N 0.09542(16) 0.1738(3) 0.38714(17) 0.0367(8) Uani 1 1 d .
N5 N 0.19480(18) 0.3998(4) -0.03896(18) 0.0444(9) Uani 1 1 d .
O1 O 0.52468(14) 0.3567(3) 0.48843(15) 0.0431(7) Uani 1 1 d .
O2 O 0.50406(13) 0.4901(3) 0.39993(14) 0.0392(7) Uani 1 1 d .
O3 O 0.39586(14) 0.2925(3) 0.17195(14) 0.0411(7) Uani 1 1 d .
O4 O 0.35260(15) 0.0910(3) 0.17584(17) 0.0534(9) Uani 1 1 d .
H4A H 0.3627 0.0536 0.1388 0.080 Uiso 1 1 d R
O5 O 0.45199(12) -0.2207(3) 0.36595(14) 0.0367(7) Uani 1 1 d .
O6 O 0.52909(12) -0.1382(3) 0.44391(14) 0.0389(7) Uani 1 1 d .
Zn1 Zn 0.46355(2) 0.34375(5) 0.54971(3) 0.04127(18) Uani 1 1 d .

loop_
_atom_site_aniso_label
_atom_site_aniso_U_11
_atom_site_aniso_U_22
_atom_site_aniso_U_33
_atom_site_aniso_U_23
_atom_site_aniso_U_13
_atom_site_aniso_U_12
C1 0.028(2) 0.028(2) 0.031(2) -0.0019(16) 0.0031(17) -0.0049(16)
C2 0.036(2) 0.031(2) 0.025(2) 0.0032(16) 0.0062(17) -0.0030(17)
C3 0.028(2) 0.033(2) 0.033(2) 0.0034(17) 0.0000(16) 0.0030(16)
C4 0.033(2) 0.027(2) 0.036(2) 0.0027(17) -0.0025(18) 0.0008(17)
C5 0.0286(19) 0.032(2) 0.0240(19) 0.0021(16) 0.0010(15) 0.0015(16)
C6 0.0259(19) 0.0267(19) 0.028(2) -0.0006(15) 0.0016(15) -0.0038(15)
C7 0.029(2) 0.030(2) 0.034(2) -0.0084(17) 0.0002(17) -0.0066(16)
C8 0.039(2) 0.029(2) 0.033(2) 0.0003(17) 0.0026(18) -0.0006(17)
C9 0.029(2) 0.032(2) 0.028(2) 0.0032(17) 0.0037(16) 0.0074(16)
C10 0.0280(19) 0.029(2) 0.028(2) -0.0010(16) 0.0038(16) -0.0052(16)
C11 0.0271(19) 0.032(2) 0.028(2) -0.0004(17) 0.0012(16) 0.0000(16)
C12 0.028(2) 0.035(2) 0.033(2) 0.0041(17) 0.0044(16) 0.0009(17)
C13 0.031(2) 0.033(2) 0.030(2) -0.0003(17) 0.0003(17) -0.0062(17)
C14 0.030(2) 0.026(2) 0.039(2) -0.0002(17) 0.0037(17) -0.0057(16)
C15 0.034(2) 0.031(2) 0.0251(19) 0.0054(16) -0.0002(16) -0.0021(17)
C16 0.034(2) 0.029(2) 0.032(2) 0.0016(17) -0.0035(17) -0.0002(17)
C17 0.036(2) 0.033(2) 0.036(2) 0.0056(18) -0.0037(18) -0.0043(18)
C18 0.033(2) 0.035(2) 0.030(2) 0.0014(17) 0.0029(17) -0.0042(17)
C19 0.035(2) 0.042(2) 0.034(2) -0.0129(19) 0.0123(18) -0.0163(19)
C20 0.036(2) 0.052(3) 0.028(2) -0.0110(19) 0.0119(18) -0.022(2)
C21 0.043(2) 0.035(2) 0.035(2) -0.0084(18) 0.0145(19) -0.0135(18)
C22 0.035(2) 0.045(2) 0.031(2) -0.0064(18) 0.0112(18) -0.0154(19)
C23 0.034(2) 0.034(2) 0.030(2) 0.0024(17) 0.0069(17) 0.0007(17)
C24 0.030(2) 0.053(3) 0.031(2) 0.0009(19) 0.0055(17) -0.0012(19)
C25 0.035(2) 0.038(2) 0.030(2) -0.0049(18) -0.0014(17) 0.0017(18)
C26 0.042(2) 0.053(3) 0.029(2) 0.0057(19) 0.0160(19) -0.002(2)
C27 0.038(2) 0.045(2) 0.029(2) 0.0067(18) 0.0108(18) -0.0064(19)
N1 0.0366(19) 0.0367(19) 0.0323(18) 0.0051(15) 0.0027(15) -0.0019(15)
N2 0.0386(19) 0.0336(18) 0.0284(18) -0.0021(15) 0.0021(15) 0.0005(15)
N3 0.0356(19) 0.0333(18) 0.0307(18) 0.0008(15) 0.0020(15) -0.0016(15)
N4 0.0337(18) 0.0319(18) 0.0378(19) -0.0008(15) 0.0015(15) -0.0047(14)
N5 0.049(2) 0.043(2) 0.039(2) 0.0068(17) 0.0112(18) 0.0085(18)
O1 0.0390(16) 0.0442(18) 0.0385(17) -0.0037(14) 0.0014(13) -0.0026(14)
O2 0.0399(16) 0.0388(17) 0.0374(16) -0.0043(13) 0.0100(13) -0.0085(13)
O3 0.0435(17) 0.0402(17) 0.0327(16) 0.0142(13) 0.0020(13) -0.0037(14)
O4 0.0434(18) 0.050(2) 0.050(2) 0.0049(16) -0.0099(15) -0.0178(16)
O5 0.0309(15) 0.0431(17) 0.0303(15) 0.0001(13) 0.0011(12) -0.0017(13)
O6 0.0278(15) 0.0412(17) 0.0403(17) 0.0045(13) -0.0002(13) 0.0022(12)
Zn1 0.0386(3) 0.0355(3) 0.0422(3) -0.0009(2) 0.0018(2) -0.0033(2)

loop_
_atom_type_symbol
_atom_type_description
_atom_type_scat_dispersion_real
_atom_type_scat_dispersion_imag
_atom_type_scat_source
C C 0.0033 0.0016 'International Tables Vol C Tables 4.2.6.8 and 6.1.1.4'
H H 0.0000 0.0000 'International Tables Vol C Tables 4.2.6.8 and 6.1.1.4'
N N 0.0061 0.0033 'International Tables Vol C Tables 4.2.6.8 and 6.1.1.4'
O O 0.0106 0.0060 'International Tables Vol C Tables 4.2.6.8 and 6.1.1.4'
Zn Zn 0.2839 1.4301 'International Tables Vol C Tables 4.2.6.8 and 6.1.1.4'

loop_
_geom_angle_atom_site_label_1
_geom_angle_atom_site_label_2
_geom_angle_atom_site_label_3
_geom_angle
_geom_angle_site_symmetry_1
_geom_angle_site_symmetry_3
C2 C1 C6 120.0(3) . .
C2 C1 C7 121.0(4) . .
C6 C1 C7 119.0(4) . .
C3 C2 C1 119.6(4) . .
C3 C2 H2 120.2 . .
C1 C2 H2 120.2 . .
C2 C3 C4 120.7(4) . .
C2 C3 C8 119.5(4) . .
C4 C3 C8 119.7(4) . .
C5 C4 C3 119.5(4) . .
C5 C4 H4 120.2 . .
C3 C4 H4 120.2 . .
C6 C5 C4 120.2(4) . .
C6 C5 C9 118.9(3) . .
C4 C5 C9 120.9(4) . .
C5 C6 C1 119.9(3) . .
C5 C6 H6 120.1 . .
C1 C6 H6 120.1 . .
O2 C7 O1 125.0(4) . .
O2 C7 C1 116.3(4) . .
O1 C7 C1 118.7(4) . .
O3 C8 O4 124.5(4) . .
O3 C8 C3 122.2(4) . .
O4 C8 C3 113.3(4) . .
O5 C9 O6 120.9(4) . .
O5 C9 C5 121.1(3) . .
O6 C9 C5 117.9(4) . .
N1 C10 C11 110.5(3) . .
N1 C10 C13 121.2(3) . .
C11 C10 C13 128.3(4) . .
N2 C11 C10 105.6(3) . .
N2 C11 C18 123.5(4) . .
C10 C11 C18 130.9(4) . .
N1 C12 N2 112.0(4) . .
N1 C12 C23 122.8(4) . .
N2 C12 C23 125.0(4) . .
C17 C13 C14 118.5(4) . .
C17 C13 C10 120.3(4) . .
C14 C13 C10 121.2(4) . .
C15 C14 C13 119.3(4) . .
C15 C14 H14 120.4 . .
C13 C14 H14 120.4 . .
N3 C15 C14 122.7(4) . .
N3 C15 H15 118.6 . .
C14 C15 H15 118.6 . .
N3 C16 C17 122.9(4) . .
N3 C16 H16 118.5 . .
C17 C16 H16 118.5 . .
C13 C17 C16 119.0(4) . .
C13 C17 H17 120.5 . .
C16 C17 H17 120.5 . .
C22 C18 C19 117.6(4) . .
C22 C18 C11 122.8(4) . .
C19 C18 C11 119.5(4) . .
C20 C19 C18 119.2(4) . .
C20 C19 H19 120.4 . .
C18 C19 H19 120.4 . .
N4 C20 C19 124.2(4) . .
N4 C20 H20 117.9 . .
C19 C20 H20 117.9 . .
N4 C21 C22 123.2(4) . .
N4 C21 H21 118.4 . .
C22 C21 H21 118.4 . .
C18 C22 C21 119.4(4) . .
C18 C22 H22 120.3 . .
C21 C22 H22 120.3 . .
C24 C23 C27 118.5(4) . .
C24 C23 C12 121.4(4) . .
C27 C23 C12 120.1(4) . .
C25 C24 C23 118.0(4) . .
C25 C24 H24 121.0 . .
C23 C24 H24 121.0 . .
N5 C25 C24 124.5(4) . .
N5 C25 H25 117.7 . .
C24 C25 H25 117.7 . .
N5 C26 C27 123.6(4) . .
N5 C26 H26 118.2 . .
C27 C26 H26 118.2 . .
C26 C27 C23 117.9(4) . .
C26 C27 H27 121.1 . .
C23 C27 H27 121.1 . .
C12 N1 C10 104.7(3) . .
C12 N2 C11 107.2(3) . .
C12 N2 H2A 126.4 . .
C11 N2 H2A 126.4 . .
C16 N3 C15 117.5(3) . .
C16 N3 Zn1 123.1(3) . .
C15 N3 Zn1 119.1(3) . .
C20 N4 C21 116.2(4) . .
C20 N4 Zn1 119.5(3) . 7_556
C21 N4 Zn1 123.8(3) . 7_556
C25 N5 C26 117.5(4) . .
C7 O1 Zn1 122.4(3) . .
C7 O2 Zn1 123.0(3) . 5_666
C8 O4 H4A 109.5 . .
C9 O6 Zn1 102.2(3) . 5_656
O2 Zn1 O6 141.48(12) 5_666 5_656
O2 Zn1 N3 123.07(13) 5_666 .
O6 Zn1 N3 95.22(12) 5_656 .
O2 Zn1 N4 86.89(12) 5_666 7_556
O6 Zn1 N4 86.41(12) 5_656 7_556
N3 Zn1 N4 93.91(13) . 7_556
O2 Zn1 O1 93.37(12) 5_666 .
O6 Zn1 O1 92.28(12) 5_656 .
N3 Zn1 O1 87.46(13) . .
N4 Zn1 O1 178.19(12) 7_556 .

loop_
_geom_bond_atom_site_label_1
_geom_bond_atom_site_label_2
_geom_bond_distance
_geom_bond_site_symmetry_2
C1 C2 1.391(5) .
C1 C6 1.403(5) .
C1 C7 1.513(5) .
C2 C3 1.385(6) .
C2 H2 0.9300 .
C3 C4 1.398(6) .
C3 C8 1.505(6) .
C4 C5 1.389(5) .
C4 H4 0.9300 .
C5 C6 1.387(5) .
C5 C9 1.497(5) .
C6 H6 0.9300 .
C7 O2 1.244(5) .
C7 O1 1.253(5) .
C8 O3 1.211(5) .
C8 O4 1.327(5) .
C9 O5 1.244(5) .
C9 O6 1.266(5) .
C10 N1 1.362(5) .
C10 C11 1.387(5) .
C10 C13 1.479(5) .
C11 N2 1.367(5) .
C11 C18 1.471(6) .
C12 N1 1.338(5) .
C12 N2 1.352(5) .
C12 C23 1.463(6) .
C13 C17 1.384(6) .
C13 C14 1.385(6) .
C14 C15 1.382(6) .
C14 H14 0.9300 .
C15 N3 1.354(5) .
C15 H15 0.9300 .
C16 N3 1.340(5) .
C16 C17 1.392(6) .
C16 H16 0.9300 .
C17 H17 0.9300 .
C18 C22 1.377(6) .
C18 C19 1.393(6) .
C19 C20 1.359(6) .
C19 H19 0.9300 .
C20 N4 1.343(5) .
C20 H20 0.9300 .
C21 N4 1.343(5) .
C21 C22 1.382(6) .
C21 H21 0.9300 .
C22 H22 0.9300 .
C23 C24 1.396(6) .
C23 C27 1.399(6) .
C24 C25 1.379(6) .
C24 H24 0.9300 .
C25 N5 1.319(6) .
C25 H25 0.9300 .
C26 N5 1.332(6) .
C26 C27 1.391(5) .
C26 H26 0.9300 .
C27 H27 0.9300 .
N2 H2A 0.8600 .
N3 Zn1 2.106(3) .
N4 Zn1 2.206(4) 7_556
O1 Zn1 2.213(3) .
O2 Zn1 1.974(3) 5_666
O4 H4A 0.9600 .
O6 Zn1 2.038(3) 5_656
Zn1 O2 1.974(3) 5_666
Zn1 O6 2.038(3) 5_656
Zn1 N4 2.206(4) 7_556
